data_2219756
loop_
_publ_author_name
'Hassan, Ibrahim N.'
'Yamin, Bohari M.'
'Kassim, Mohammad B.'

_publ_section_title
;
 Butyl 2-(3-benzoylthioureido)acetate
;
_journal_coeditor_code AT2648
_journal_issue 11
_journal_name_full 'Acta Crystallographica Section E'
_journal_page_first o2167
_journal_paper_doi 10.1107/S1600536808033540
_journal_volume 64
_journal_year 2008
_chemical_formula_iupac 'C14 H18 N2 O3 S'
_chemical_formula_moiety 'C14 H18 N2 O3 S'
_chemical_formula_sum 'C14 H18 N2 O3 S'
_chemical_formula_weight 294.36
_chemical_name_common Butyl-2-(3-benzoylthioureido)acetate
_chemical_name_systematic
;
Butyl 2-(3-benzoylthioureido)acetate
;
_space_group_IT_number 14
_symmetry_cell_setting monoclinic
_symmetry_space_group_name_Hall '-P 2ybc'
_symmetry_space_group_name_H-M 'P 1 21/c 1'
_atom_sites_solution_hydrogens geom
_atom_sites_solution_primary direct
_atom_sites_solution_secondary difmap
_audit_creation_method SHELXL-97
_cell_angle_alpha 90.00
_cell_angle_beta 102.753(3)
_cell_angle_gamma 90.00
_cell_formula_units_Z 4
_cell_length_a 14.051(3)
_cell_length_b 7.9482(18)
_cell_length_c 14.116(3)
_cell_measurement_reflns_used 2213
_cell_measurement_temperature 298(2)
_cell_measurement_theta_max 25.50
_cell_measurement_theta_min 2.96
_cell_volume 1537.6(6)
_computing_cell_refinement 'SAINT (Bruker, 2000)'
_computing_data_collection 'SMART (Bruker, 2000)'
_computing_data_reduction 'SAINT (Bruker, 2000)'
_computing_molecular_graphics 'SHELXTL (Sheldrick, 2008)'
_computing_publication_material
;
SHELXTL (Sheldrick, 2008), PARST (Nardelli, 1995) and PLATON
(Spek, 2003)
;
_computing_structure_refinement 'SHELXL97 (Sheldrick, 2008)'
_computing_structure_solution 'SHELXS97 (Sheldrick, 2008)'
_diffrn_ambient_temperature 298(2)
_diffrn_measured_fraction_theta_full 0.994
_diffrn_measured_fraction_theta_max 0.994
_diffrn_measurement_device_type
;
Bruker SMART APEX CCD area-detector
;
_diffrn_measurement_method \w
_diffrn_radiation_monochromator graphite
_diffrn_radiation_source 'fine-focus sealed tube'
_diffrn_radiation_type MoK\a
_diffrn_radiation_wavelength 0.71073
_diffrn_reflns_av_R_equivalents 0.0215
_diffrn_reflns_av_sigmaI/netI 0.0271
_diffrn_reflns_limit_h_max 15
_diffrn_reflns_limit_h_min -17
_diffrn_reflns_limit_k_max 9
_diffrn_reflns_limit_k_min -9
_diffrn_reflns_limit_l_max 16
_diffrn_reflns_limit_l_min -17
_diffrn_reflns_number 7933
_diffrn_reflns_theta_full 25.50
_diffrn_reflns_theta_max 25.50
_diffrn_reflns_theta_min 2.96
_exptl_absorpt_coefficient_mu 0.219
_exptl_absorpt_correction_T_max 0.9473
_exptl_absorpt_correction_T_min 0.9061
_exptl_absorpt_correction_type multi-scan
_exptl_absorpt_process_details '(SADABS; Sheldrick, 2004)'
_exptl_crystal_colour colourless
_exptl_crystal_density_diffrn 1.272
_exptl_crystal_density_method 'not measured'
_exptl_crystal_description block
_exptl_crystal_F_000 624
_exptl_crystal_size_max 0.46
_exptl_crystal_size_mid 0.28
_exptl_crystal_size_min 0.25
_refine_diff_density_max 0.237
_refine_diff_density_min -0.265
_refine_ls_extinction_method none
_refine_ls_goodness_of_fit_ref 1.027
_refine_ls_hydrogen_treatment constr
_refine_ls_matrix_type full
_refine_ls_number_parameters 187
_refine_ls_number_reflns 2853
_refine_ls_number_restraints 6
_refine_ls_restrained_S_all 1.026
_refine_ls_R_factor_all 0.0699
_refine_ls_R_factor_gt 0.0486
_refine_ls_shift/su_max 0.000
_refine_ls_shift/su_mean 0.000
_refine_ls_structure_factor_coef Fsqd
_refine_ls_weighting_details 'calc w=1/[\s^2^(Fo^2^)+(0.0696P)^2^+0.3732P] where P=(Fo^2^+2Fc^2^)/3'
_refine_ls_weighting_scheme calc
_refine_ls_wR_factor_gt 0.1240
_refine_ls_wR_factor_ref 0.1357
_reflns_number_gt 2098
_reflns_number_total 2853
_reflns_threshold_expression I>2\s(I)
_cod_data_source_file at2648.cif
_cod_data_source_block I
_cod_original_cell_volume 1537.5(6)
_cod_original_sg_symbol_H-M 'P 21/c'
_cod_database_code 2219756
_cod_database_fobs_code 2219756

loop_
_symmetry_equiv_pos_as_xyz
'x, y, z'
'-x, y+1/2, -z+1/2'
'-x, -y, -z'
'x, -y-1/2, z-1/2'

loop_
_atom_site_type_symbol
_atom_site_label
_atom_site_fract_x
_atom_site_fract_y
_atom_site_fract_z
_atom_site_U_iso_or_equiv
_atom_site_adp_type
_atom_site_calc_flag
_atom_site_refinement_flags
_atom_site_occupancy
_atom_site_disorder_assembly
_atom_site_disorder_group
C C5 0.38240(15) 0.4009(3) 0.51713(17) 0.0528(6) Uani d . 1 . .
H H5 0.3785 0.4057 0.4506 0.063 Uiso calc R 1 . .
C C4 0.31404(17) 0.4833(3) 0.55659(18) 0.0588(6) Uani d . 1 . .
H H4 0.2645 0.5445 0.5167 0.071 Uiso calc R 1 . .
C C3 0.31902(17) 0.4750(3) 0.65504(18) 0.0606(6) Uani d . 1 . .
H H3 0.2730 0.5312 0.6816 0.073 Uiso calc R 1 . .
C C2 0.39148(17) 0.3842(3) 0.71373(17) 0.0626(7) Uani d . 1 . .
H H2 0.3936 0.3768 0.7799 0.075 Uiso calc R 1 . .
C C1 0.46139(16) 0.3037(3) 0.67530(16) 0.0545(6) Uani d . 1 . .
H H1 0.5114 0.2445 0.7158 0.065 Uiso calc R 1 . .
C C6 0.45697(14) 0.3111(3) 0.57640(15) 0.0460(5) Uani d . 1 . .
C C7 0.52769(15) 0.2248(3) 0.52830(15) 0.0480(5) Uani d . 1 . .
C C8 0.69838(15) 0.1216(3) 0.55880(15) 0.0477(5) Uani d . 1 . .
C C9 0.75837(16) -0.0258(3) 0.43410(16) 0.0563(6) Uani d . 1 . .
H H9A 0.7547 -0.1438 0.4503 0.068 Uiso calc R 1 . .
H H9B 0.8220 0.0155 0.4671 0.068 Uiso calc R 1 . .
C C10 0.74863(17) -0.0094(3) 0.32743(17) 0.0526(5) Uani d . 1 . .
C C11 0.82911(19) -0.0919(4) 0.20303(18) 0.0751(8) Uani d . 1 . .
H H11A 0.8197 0.0214 0.1771 0.090 Uiso calc R 1 . .
H H11B 0.7797 -0.1641 0.1645 0.090 Uiso calc R 1 . .
C C12 0.92815(19) -0.1537(4) 0.1994(2) 0.0751(8) Uani d . 1 B .
H H12A 0.9353 -0.2686 0.2231 0.090 Uiso calc R 1 . .
H H12B 0.9765 -0.0855 0.2424 0.090 Uiso calc R 1 . .
C C13 0.9475(2) -0.1483(5) 0.0995(2) 0.0897(9) Uani d . 1 . .
H H13A 0.9217 -0.2484 0.0637 0.108 Uiso calc R 1 A 1
H H13B 0.9161 -0.0507 0.0648 0.108 Uiso calc R 1 A 1
C C14' 1.050(2) -0.139(7) 0.108(2) 0.111(3) Uani d PU 0.18(2) B 1
H H14E 1.0727 -0.0282 0.1288 0.166 Uiso calc PR 0.18(2) B 1
H H14F 1.0652 -0.1633 0.0466 0.166 Uiso calc PR 0.18(2) B 1
H H14D 1.0819 -0.2199 0.1554 0.166 Uiso calc PR 0.18(2) B 1
C C14 1.0392(5) -0.2373(17) 0.0885(5) 0.111(3) Uani d PU 0.82(2) B 2
H H14B 1.0456 -0.2286 0.0223 0.166 Uiso calc PR 0.82(2) B 2
H H14A 1.0356 -0.3537 0.1055 0.166 Uiso calc PR 0.82(2) B 2
H H14C 1.0947 -0.1862 0.1306 0.166 Uiso calc PR 0.82(2) B 2
S S1 0.80227(5) 0.10476(11) 0.64102(5) 0.0744(3) Uani d . 1 . .
O O1 0.50502(11) 0.1805(2) 0.44383(11) 0.0647(5) Uani d . 1 . .
O O2 0.68594(12) 0.0656(2) 0.27269(13) 0.0709(5) Uani d . 1 . .
O O3 0.82116(12) -0.0935(2) 0.30338(11) 0.0648(5) Uani d . 1 . .
N N1 0.61986(12) 0.2016(2) 0.58446(12) 0.0492(5) Uani d . 1 . .
H H1A 0.6302 0.2413 0.6425 0.059 Uiso calc R 1 . .
N N2 0.68439(13) 0.0652(2) 0.46870(13) 0.0517(5) Uani d . 1 . .
H H2A 0.6292 0.0835 0.4295 0.062 Uiso calc R 1 . .

loop_
_atom_site_aniso_label
_atom_site_aniso_U_11
_atom_site_aniso_U_22
_atom_site_aniso_U_33
_atom_site_aniso_U_12
_atom_site_aniso_U_13
_atom_site_aniso_U_23
C5 0.0497(12) 0.0591(14) 0.0492(13) -0.0022(11) 0.0100(10) 0.0037(11)
C4 0.0504(13) 0.0584(15) 0.0658(15) 0.0052(11) 0.0090(11) 0.0063(12)
C3 0.0552(14) 0.0631(16) 0.0670(16) 0.0002(11) 0.0209(12) -0.0101(12)
C2 0.0611(15) 0.0801(18) 0.0481(13) -0.0007(13) 0.0154(11) -0.0050(12)
C1 0.0499(12) 0.0630(15) 0.0481(13) 0.0003(11) 0.0057(10) 0.0024(11)
C6 0.0421(11) 0.0488(12) 0.0463(12) -0.0056(9) 0.0077(9) -0.0015(10)
C7 0.0460(12) 0.0511(13) 0.0459(12) -0.0034(10) 0.0076(9) 0.0015(10)
C8 0.0470(12) 0.0481(13) 0.0495(13) -0.0026(10) 0.0137(10) 0.0069(10)
C9 0.0539(13) 0.0606(15) 0.0566(14) 0.0078(11) 0.0171(11) 0.0027(11)
C10 0.0485(12) 0.0540(14) 0.0575(14) -0.0006(11) 0.0162(11) -0.0009(11)
C11 0.0707(17) 0.101(2) 0.0565(15) 0.0157(15) 0.0201(13) -0.0033(14)
C12 0.0645(16) 0.092(2) 0.0718(17) 0.0078(14) 0.0222(13) -0.0051(15)
C13 0.087(2) 0.110(2) 0.0789(19) 0.0225(18) 0.0322(16) 0.0006(17)
C14' 0.104(3) 0.147(7) 0.093(3) 0.051(4) 0.048(3) 0.010(4)
C14 0.104(3) 0.147(7) 0.093(3) 0.051(4) 0.048(3) 0.010(4)
S1 0.0534(4) 0.1112(6) 0.0549(4) 0.0174(4) 0.0040(3) -0.0017(4)
O1 0.0538(9) 0.0881(12) 0.0482(10) 0.0065(9) 0.0030(7) -0.0130(9)
O2 0.0631(11) 0.0901(13) 0.0620(11) 0.0204(10) 0.0188(9) 0.0141(9)
O3 0.0613(10) 0.0803(12) 0.0557(10) 0.0175(9) 0.0195(8) -0.0007(8)
N1 0.0449(10) 0.0609(12) 0.0418(9) 0.0013(9) 0.0096(7) -0.0019(8)
N2 0.0454(10) 0.0605(12) 0.0494(11) 0.0029(9) 0.0109(8) -0.0034(9)

loop_
_atom_type_symbol
_atom_type_description
_atom_type_scat_dispersion_real
_atom_type_scat_dispersion_imag
_atom_type_scat_source
C C 0.0033 0.0016 'International Tables Vol C Tables 4.2.6.8 and 6.1.1.4'
H H 0.0000 0.0000 'International Tables Vol C Tables 4.2.6.8 and 6.1.1.4'
N N 0.0061 0.0033 'International Tables Vol C Tables 4.2.6.8 and 6.1.1.4'
O O 0.0106 0.0060 'International Tables Vol C Tables 4.2.6.8 and 6.1.1.4'
S S 0.1246 0.1234 'International Tables Vol C Tables 4.2.6.8 and 6.1.1.4'

loop_
_geom_angle_atom_site_label_1
_geom_angle_atom_site_label_2
_geom_angle_atom_site_label_3
_geom_angle
C4 C5 C6 120.2(2)
C4 C5 H5 119.9
C6 C5 H5 119.9
C5 C4 C3 120.0(2)
C5 C4 H4 120.0
C3 C4 H4 120.0
C2 C3 C4 120.1(2)
C2 C3 H3 120.0
C4 C3 H3 120.0
C3 C2 C1 120.4(2)
C3 C2 H2 119.8
C1 C2 H2 119.8
C2 C1 C6 119.9(2)
C2 C1 H1 120.0
C6 C1 H1 120.0
C1 C6 C5 119.4(2)
C1 C6 C7 123.66(19)
C5 C6 C7 116.99(19)
O1 C7 N1 122.4(2)
O1 C7 C6 121.58(19)
N1 C7 C6 115.97(18)
N2 C8 N1 116.64(19)
N2 C8 S1 124.56(17)
N1 C8 S1 118.80(16)
N2 C9 C10 112.83(19)
N2 C9 H9A 109.0
C10 C9 H9A 109.0
N2 C9 H9B 109.0
C10 C9 H9B 109.0
H9A C9 H9B 107.8
O2 C10 O3 125.8(2)
O2 C10 C9 126.0(2)
O3 C10 C9 108.1(2)
O3 C11 C12 107.8(2)
O3 C11 H11A 110.1
C12 C11 H11A 110.1
O3 C11 H11B 110.1
C12 C11 H11B 110.1
H11A C11 H11B 108.5
C11 C12 C13 112.9(2)
C11 C12 H12A 109.0
C13 C12 H12A 109.0
C11 C12 H12B 109.0
C13 C12 H12B 109.0
H12A C12 H12B 107.8
C14' C13 C12 108.2(12)
C14' C13 C14 32.8(19)
C12 C13 C14 115.0(3)
C14' C13 H13A 110.1
C12 C13 H13A 110.1
C14 C13 H13A 77.9
C14' C13 H13B 110.1
C12 C13 H13B 110.1
C14 C13 H13B 128.8
H13A C13 H13B 108.4
C13 C14' H14E 109.5
C13 C14' H14F 109.5
C13 C14' H14D 109.5
C13 C14 H14B 109.5
C13 C14 H14A 109.5
H14B C14 H14A 109.5
C13 C14 H14C 109.5
H14B C14 H14C 109.5
H14A C14 H14C 109.5
C10 O3 C11 118.49(19)
C7 N1 C8 127.81(18)
C7 N1 H1A 116.1
C8 N1 H1A 116.1
C8 N2 C9 122.18(19)
C8 N2 H2A 118.9
C9 N2 H2A 118.9

loop_
_geom_bond_atom_site_label_1
_geom_bond_atom_site_label_2
_geom_bond_distance
C5 C4 1.377(3)
C5 C6 1.386(3)
C5 H5 0.9300
C4 C3 1.378(3)
C4 H4 0.9300
C3 C2 1.368(3)
C3 H3 0.9300
C2 C1 1.380(3)
C2 H2 0.9300
C1 C6 1.385(3)
C1 H1 0.9300
C6 C7 1.489(3)
C7 O1 1.216(2)
C7 N1 1.373(3)
C8 N2 1.322(3)
C8 N1 1.389(3)
C8 S1 1.658(2)
C9 N2 1.437(3)
C9 C10 1.487(3)
C9 H9A 0.9700
C9 H9B 0.9700
C10 O2 1.195(3)
C10 O3 1.324(3)
C11 O3 1.445(3)
C11 C12 1.487(4)
C11 H11A 0.9700
C11 H11B 0.9700
C12 C13 1.494(4)
C12 H12A 0.9700
C12 H12B 0.9700
C13 C14' 1.42(3)
C13 C14 1.507(7)
C13 H13A 0.9700
C13 H13B 0.9700
C14' H14E 0.9600
C14' H14F 0.9600
C14' H14D 0.9600
C14 H14B 0.9600
C14 H14A 0.9600
C14 H14C 0.9600
N1 H1A 0.8600
N2 H2A 0.8600

loop_
_geom_hbond_atom_site_label_D
_geom_hbond_atom_site_label_H
_geom_hbond_atom_site_label_A
_geom_hbond_site_symmetry_A
_geom_hbond_distance_DH
_geom_hbond_distance_HA
_geom_hbond_distance_DA
_geom_hbond_angle_DHA
_geom_hbond_publ_flag
N1 H1A O2 4_566 0.8600 2.3900 3.203(2) 158.00 yes
N2 H2A O1 . 0.8600 1.9600 2.631(2) 134.00 yes
C2 H2 O1 4_566 0.9300 2.5300 3.328(3) 144.00 yes
C9 H9B S1 . 0.9700 2.6300 3.032(2) 105.00 yes
